data_7703314
loop_
_publ_author_name
'Kazin, Pavel E.'
'Zykin, Mikhail A.'
'Trusov, Lev A.'
'Vasiliev, Alexander V.'
'Kremer, Reinhard K.'
'Dinnebier, Robert E.'
'Jansen, Martin'

_publ_section_title
;
 Multiple slow relaxation of magnetization in Dy<sup>3+</sup> confined in
 the crystal matrix of rare-earth-calcium silicates with the apatite
 structure.
;
_journal_issue 6
_journal_name_full 'Dalton transactions (Cambridge, England : 2003)'
_journal_page_first 2014
_journal_page_last 2023
_journal_paper_doi 10.1039/c9dt04248b
_journal_volume 49
_journal_year 2020
_chemical_formula_sum 'Ca1.96 Dy8.04 O26 Si6'
_chemical_formula_weight 1969.6
_chemical_name_systematic 'Dysprosium calcium silicate oxyapatite'
_space_group_IT_number 176
_space_group_name_Hall '-P 6c'
_space_group_name_H-M_alt 'P 63/m'
_symmetry_cell_setting hexagonal
_symmetry_Int_Tables_number 176
_symmetry_space_group_name_Hall '-P 6c'
_symmetry_space_group_name_H-M 'P 63/m'
_audit_update_record
;
2019-10-29 deposited with the CCDC.	2020-01-17 downloaded from the CCDC.
;
_cell_angle_alpha 90
_cell_angle_beta 90
_cell_angle_gamma 120
_cell_formula_units_Z 1
_cell_length_a 9.3654(2)
_cell_length_b 9.3654(2)
_cell_length_c 6.8188(1)
_cell_measurement_temperature 293
_cell_volume 517.954(17)
_diffrn_ambient_temperature 293
_diffrn_detector Lynx-Eye
_diffrn_detector_type 'position-sensitive detector'
_diffrn_measurement_device_type 'D8 Bruker-Advance powder diffractometer'
_diffrn_radiation_probe x-ray
_diffrn_radiation_type 'Cu Kalpha1'
_diffrn_radiation_wavelength 1.5406
_exptl_absorpt_coefficient_mu 153.464
_exptl_crystal_colour white
_exptl_crystal_density_diffrn 6.314
_exptl_crystal_description powder
_exptl_crystal_F_000 2496
_pd_char_colour white
_pd_instr_location ' ?'
_pd_meas_2theta_range_inc 0.007
_pd_meas_2theta_range_max 119.998
_pd_meas_2theta_range_min 10.000
_pd_meas_number_of_points 16749
_pd_proc_2theta_range_inc 0.007
_pd_proc_2theta_range_max 119.998
_pd_proc_2theta_range_min 10
_pd_proc_ls_background_function '30 Legendre polynoms'
_pd_proc_ls_pref_orient_corr none
_pd_proc_ls_profile_function Pseudo-Voigt
_pd_proc_ls_prof_R_factor 0.0078
_pd_proc_ls_prof_wR_expected 0.0075
_pd_proc_ls_prof_wR_factor 0.0108
_refine_diff_density_max 0.48
_refine_diff_density_min -0.63
_refine_ls_goodness_of_fit_all 1.43
_refine_ls_number_constraints 7
_refine_ls_number_parameters 70
_refine_ls_number_restraints 0
_refine_ls_R_factor_all 0.0198
_refine_ls_R_factor_gt 0.0175
_refine_ls_shift/su_max 0.0121
_refine_ls_shift/su_mean 0.0012
_refine_ls_weighting_scheme sigma
_refine_ls_wR_factor_all 0.0207
_refine_ls_wR_factor_gt 0.0205
_cod_data_source_file c9dt04248b2.cif
_cod_data_source_block I
_cod_depositor_comments
;
The following automatic conversions were performed:

data item '_diffrn_radiation_probe' value 'X-ray' was changed to
'x-ray' in accordance with the
/home/data/users/saulius/crontab/automatic-downloads/rss-feeds/RSC/lib/dictionaries/cif_core.dic
dictionary named 'cif_core.dic' version 2.4.2 last updated on
2011-04-26.

Automatic conversion script
Id: cif_fix_values 7556 2019-12-06 15:28:31Z antanas 

 Adding full bibliography for 7703314.cif.
;
_cod_original_cell_volume 517.95(2)
_cod_database_code 7703314

loop_
_space_group_symop_id
_space_group_symop_operation_xyz
1 x,y,z
2 -y,x-y,z
3 -x+y,-x,z
4 -x,-y,z+1/2
5 y,-x+y,z+1/2
6 x-y,x,z+1/2
7 -x,-y,-z
8 y,-x+y,-z
9 x-y,x,-z
10 x,y,-z+1/2
11 -y,x-y,-z+1/2
12 -x+y,-x,-z+1/2

loop_
_atom_site_label
_atom_site_type_symbol
_atom_site_fract_x
_atom_site_fract_y
_atom_site_fract_z
_atom_site_adp_type
_atom_site_U_iso_or_equiv
_atom_site_site_symmetry_multiplicity
_atom_site_occupancy
_atom_site_calc_flag
Ca1 Ca 0.333333 0.666667 -0.0002(7) Uiso 0.0101(9) 4 0.406(7) d
Dy1 Dy 0.333333 0.666667 -0.0002(7) Uiso 0.0101(9) 4 0.594(7) d
Ca2 Ca 0.0054(3) 0.23865(16) 0.25 Uiso 0.0069(6) 6 0.056(10) d
Dy2 Dy 0.0054(3) 0.23865(16) 0.25 Uiso 0.0069(6) 6 0.944(10) d
Si1 Si 0.3994(6) 0.3716(6) 0.25 Uiso 0.0078(18) 6 1 d
O1 O 0.3176(11) 0.4889(11) 0.25 Uiso 0.009(4) 6 1 d
O2 O 0.6018(11) 0.4747(10) 0.25 Uiso 0.003(3) 6 1 d
O3 O 0.3377(7) 0.2487(7) 0.0609(7) Uiso 0.006(3) 12 1 d
O4 O 0 0 0.25 Uiso 0.008(4) 2 1 d

loop_
_atom_type_symbol
_atom_type_scat_dispersion_real
_atom_type_scat_dispersion_imag
_atom_type_scat_source
Ca 0.3662 1.2919 'International Tables Vol C tables 4.2.6.8 and 6.1.1.1'
Dy -9.6710 9.8128 'International Tables Vol C tables 4.2.6.8 and 6.1.1.1'
O 0.0000 0.0000 'International Tables Vol C tables 4.2.6.8 and 6.1.1.1'
Si 0.2588 0.3360 'International Tables Vol C tables 4.2.6.8 and 6.1.1.1'

loop_
_geom_angle_atom_site_label_1
_geom_angle_atom_site_label_2
_geom_angle_atom_site_label_3
_geom_angle_site_symmetry_1
_geom_angle_site_symmetry_3
_geom_angle
O1 Ca1 O1 . 2_665 72.6(4)
O1 Ca1 O1 . 3_565 72.6(4)
O1 Ca1 O2 . 4_664 93.9(3)
O1 Ca1 O2 . 5_564 154.1(4)
O1 Ca1 O2 . 6_554 125.3(3)
O1 Ca1 O3 . 7_665 88.7(3)
O1 Ca1 O3 . 8_565 138.3(3)
O1 Ca1 O3 . 9_555 66.3(2)
O1 Ca1 O1 2_665 3_565 72.6(4)
O1 Ca1 O2 2_665 4_664 125.3(4)
O1 Ca1 O2 2_665 5_564 93.9(2)
O1 Ca1 O2 2_665 6_554 154.1(5)
O1 Ca1 O3 2_665 7_665 66.3(3)
O1 Ca1 O3 2_665 8_565 88.7(4)
O1 Ca1 O3 2_665 9_555 138.3(3)
O1 Ca1 O2 3_565 4_664 154.1(3)
O1 Ca1 O2 3_565 5_564 125.3(4)
O1 Ca1 O2 3_565 6_554 93.9(4)
O1 Ca1 O3 3_565 7_665 138.3(3)
O1 Ca1 O3 3_565 8_565 66.3(3)
O1 Ca1 O3 3_565 9_555 88.7(3)
O2 Ca1 O2 4_664 5_564 75.7(4)
O2 Ca1 O2 4_664 6_554 75.7(4)
O2 Ca1 O3 4_664 7_665 60.5(2)
O2 Ca1 O3 4_664 8_565 126.5(3)
O2 Ca1 O3 4_664 9_555 65.4(2)
O2 Ca1 O2 5_564 6_554 75.7(3)
O2 Ca1 O3 5_564 7_665 65.4(3)
O2 Ca1 O3 5_564 8_565 60.5(4)
O2 Ca1 O3 5_564 9_555 126.5(3)
O2 Ca1 O3 6_554 7_665 126.5(3)
O2 Ca1 O3 6_554 8_565 65.4(3)
O2 Ca1 O3 6_554 9_555 60.5(3)
O3 Ca1 O3 7_665 8_565 117.86(18)
O3 Ca1 O3 7_665 9_555 117.9(2)
O3 Ca1 O3 8_565 9_555 117.9(2)
O1 Dy1 O1 . 2_665 72.6(4)
O1 Dy1 O1 . 3_565 72.6(4)
O1 Dy1 O2 . 4_664 93.9(3)
O1 Dy1 O2 . 5_564 154.1(4)
O1 Dy1 O2 . 6_554 125.3(3)
O1 Dy1 O3 . 7_665 88.7(3)
O1 Dy1 O3 . 8_565 138.3(3)
O1 Dy1 O3 . 9_555 66.3(2)
O1 Dy1 O1 2_665 3_565 72.6(4)
O1 Dy1 O2 2_665 4_664 125.3(4)
O1 Dy1 O2 2_665 5_564 93.9(2)
O1 Dy1 O2 2_665 6_554 154.1(5)
O1 Dy1 O3 2_665 7_665 66.3(3)
O1 Dy1 O3 2_665 8_565 88.7(4)
O1 Dy1 O3 2_665 9_555 138.3(3)
O1 Dy1 O2 3_565 4_664 154.1(3)
O1 Dy1 O2 3_565 5_564 125.3(4)
O1 Dy1 O2 3_565 6_554 93.9(4)
O1 Dy1 O3 3_565 7_665 138.3(3)
O1 Dy1 O3 3_565 8_565 66.3(3)
O1 Dy1 O3 3_565 9_555 88.7(3)
O2 Dy1 O2 4_664 5_564 75.7(4)
O2 Dy1 O2 4_664 6_554 75.7(4)
O2 Dy1 O3 4_664 7_665 60.5(2)
O2 Dy1 O3 4_664 8_565 126.5(3)
O2 Dy1 O3 4_664 9_555 65.4(2)
O2 Dy1 O2 5_564 6_554 75.7(3)
O2 Dy1 O3 5_564 7_665 65.4(3)
O2 Dy1 O3 5_564 8_565 60.5(4)
O2 Dy1 O3 5_564 9_555 126.5(3)
O2 Dy1 O3 6_554 7_665 126.5(3)
O2 Dy1 O3 6_554 8_565 65.4(3)
O2 Dy1 O3 6_554 9_555 60.5(3)
O3 Dy1 O3 7_665 8_565 117.86(18)
O3 Dy1 O3 7_665 9_555 117.9(2)
O3 Dy1 O3 8_565 9_555 117.9(2)
O1 Ca2 O2 . 3_565 97.7(4)
O1 Ca2 O3 . 2_555 145.70(17)
O1 Ca2 O3 . 6_555 69.10(17)
O1 Ca2 O3 . 9_555 69.10(17)
O1 Ca2 O3 . 11_555 145.70(17)
O1 Ca2 O4 . . 110.3(3)
O2 Ca2 O3 3_565 2_555 72.2(3)
O2 Ca2 O3 3_565 6_555 85.7(3)
O2 Ca2 O3 3_565 9_555 85.7(3)
O2 Ca2 O3 3_565 11_555 72.2(3)
O2 Ca2 O4 3_565 . 151.9(2)
O3 Ca2 O3 2_555 6_555 139.5(3)
O3 Ca2 O3 2_555 9_555 77.4(2)
O3 Ca2 O3 2_555 11_555 63.81(18)
O3 Ca2 O4 2_555 . 84.1(2)
O3 Ca2 O3 6_555 9_555 135.64(19)
O3 Ca2 O3 6_555 11_555 77.4(2)
O3 Ca2 O4 6_555 . 103.9(2)
O3 Ca2 O3 9_555 11_555 139.5(3)
O3 Ca2 O4 9_555 . 103.9(2)
O3 Ca2 O4 11_555 . 84.1(2)
O1 Dy2 O2 . 3_565 97.7(4)
O1 Dy2 O3 . 2_555 145.70(17)
O1 Dy2 O3 . 6_555 69.10(17)
O1 Dy2 O3 . 9_555 69.10(17)
O1 Dy2 O3 . 11_555 145.70(17)
O1 Dy2 O4 . . 110.3(3)
O2 Dy2 O3 3_565 2_555 72.2(3)
O2 Dy2 O3 3_565 6_555 85.7(3)
O2 Dy2 O3 3_565 9_555 85.7(3)
O2 Dy2 O3 3_565 11_555 72.2(3)
O2 Dy2 O4 3_565 . 151.9(2)
O3 Dy2 O3 2_555 6_555 139.5(3)
O3 Dy2 O3 2_555 9_555 77.4(2)
O3 Dy2 O3 2_555 11_555 63.81(18)
O3 Dy2 O4 2_555 . 84.1(2)
O3 Dy2 O3 6_555 9_555 135.64(19)
O3 Dy2 O3 6_555 11_555 77.4(2)
O3 Dy2 O4 6_555 . 103.9(2)
O3 Dy2 O3 9_555 11_555 139.5(3)
O3 Dy2 O4 9_555 . 103.9(2)
O3 Dy2 O4 11_555 . 84.1(2)
O1 Si1 O2 . . 113.5(6)
O1 Si1 O3 . . 110.9(4)
O1 Si1 O3 . 10_555 110.9(4)
O2 Si1 O3 . . 108.2(4)
O2 Si1 O3 . 10_555 108.2(4)
O3 Si1 O3 . 10_555 104.6(4)

loop_
_geom_bond_atom_site_label_1
_geom_bond_atom_site_label_2
_geom_bond_site_symmetry_2
_geom_bond_distance
Ca1 O1 . 2.336(9)
Ca1 O1 2_665 2.336(7)
Ca1 O1 3_565 2.336(11)
Ca1 O2 4_664 2.414(9)
Ca1 O2 5_564 2.414(8)
Ca1 O2 6_554 2.414(10)
Ca1 O3 7_665 2.802(6)
Ca1 O3 8_565 2.802(10)
Ca1 O3 9_555 2.802(5)
Dy1 O1 . 2.336(9)
Dy1 O1 2_665 2.336(7)
Dy1 O1 3_565 2.336(11)
Dy1 O2 4_664 2.414(9)
Dy1 O2 5_564 2.414(8)
Dy1 O2 6_554 2.414(10)
Dy1 O3 7_665 2.802(6)
Dy1 O3 8_565 2.802(10)
Dy1 O3 9_555 2.802(5)
Ca2 O1 . 2.682(8)
Ca2 O2 3_565 2.372(15)
Ca2 O3 2_555 2.440(6)
Ca2 O3 6_555 2.289(5)
Ca2 O3 9_555 2.289(5)
Ca2 O3 11_555 2.440(6)
Ca2 O4 . 2.2103(19)
Dy2 O1 . 2.682(8)
Dy2 O2 3_565 2.372(15)
Dy2 O3 2_555 2.440(6)
Dy2 O3 6_555 2.289(5)
Dy2 O3 9_555 2.289(5)
Dy2 O3 11_555 2.440(6)
Dy2 O4 . 2.2103(19)
Si1 O1 . 1.623(15)
Si1 O2 . 1.642(10)
Si1 O3 . 1.630(6)
Si1 O3 10_555 1.630(6)
